data_2227167
loop_
_publ_author_name
'An, Kang'
'Guan, Jiannin'
'Yu, Pen'
'Yang, Hao'
'Wan, Rong'

_publ_section_title
;
 Methyl 2-(<i>tert</i>-butoxycarbonylamino)-1,3-thiazole-5-carboxylate
;
_journal_coeditor_code BH2305
_journal_issue 9
_journal_name_full 'Acta Crystallographica Section E'
_journal_page_first o2343
_journal_paper_doi 10.1107/S1600536810032277
_journal_volume 66
_journal_year 2010
_chemical_formula_iupac 'C10 H14 N2 O4 S'
_chemical_formula_moiety 'C10 H14 N2 O4 S'
_chemical_formula_sum 'C10 H14 N2 O4 S'
_chemical_formula_weight 258.29
_chemical_name_systematic
;
Methyl 2-(<i>tert</i>-butoxycarbonylamino)-1,3-thiazole-5-carboxylate
;
_space_group_IT_number 2
_symmetry_cell_setting triclinic
_symmetry_space_group_name_Hall '-P 1'
_symmetry_space_group_name_H-M 'P -1'
_atom_sites_solution_hydrogens geom
_atom_sites_solution_primary direct
_atom_sites_solution_secondary difmap
_audit_creation_method SHELXL97
_cell_angle_alpha 70.10(3)
_cell_angle_beta 79.67(3)
_cell_angle_gamma 79.08(3)
_cell_formula_units_Z 2
_cell_length_a 7.0700(14)
_cell_length_b 9.2580(19)
_cell_length_c 10.708(2)
_cell_measurement_reflns_used 25
_cell_measurement_temperature 293(2)
_cell_measurement_theta_max 13
_cell_measurement_theta_min 10
_cell_volume 642.1(3)
_computing_cell_refinement 'CAD-4 EXPRESS (Enraf--Nonius, 1989)'
_computing_data_collection 'CAD-4 EXPRESS (Enraf--Nonius, 1989)'
_computing_data_reduction 'XCAD4 (Harms & Wocadlo, 1995)'
_computing_molecular_graphics 'SHELXTL (Sheldrick, 2008)'
_computing_publication_material 'SHELXL97 (Sheldrick, 2008)'
_computing_structure_refinement 'SHELXL97 (Sheldrick, 2008)'
_computing_structure_solution 'SHELXS97 (Sheldrick, 2008)'
_diffrn_ambient_temperature 293(2)
_diffrn_measured_fraction_theta_full 1.000
_diffrn_measured_fraction_theta_max 1.000
_diffrn_measurement_device_type 'Enraf--Nonius CAD-4'
_diffrn_measurement_method \w/2\q
_diffrn_radiation_monochromator graphite
_diffrn_radiation_source 'fine-focus sealed tube'
_diffrn_radiation_type MoK\a
_diffrn_radiation_wavelength 0.71073
_diffrn_reflns_av_R_equivalents 0.0138
_diffrn_reflns_av_sigmaI/netI 0.0237
_diffrn_reflns_limit_h_max 8
_diffrn_reflns_limit_h_min 0
_diffrn_reflns_limit_k_max 11
_diffrn_reflns_limit_k_min -10
_diffrn_reflns_limit_l_max 12
_diffrn_reflns_limit_l_min -12
_diffrn_reflns_number 2543
_diffrn_reflns_theta_full 25.27
_diffrn_reflns_theta_max 25.27
_diffrn_reflns_theta_min 2.04
_diffrn_standards_decay_% 1
_diffrn_standards_interval_count 200
_diffrn_standards_interval_time 2
_diffrn_standards_number 3
_exptl_absorpt_coefficient_mu 0.257
_exptl_absorpt_correction_T_max 0.9748
_exptl_absorpt_correction_T_min 0.9269
_exptl_absorpt_correction_type psi-scan
_exptl_absorpt_process_details '(North <i>et al.</i>, 1968)'
_exptl_crystal_colour colourless
_exptl_crystal_density_diffrn 1.336
_exptl_crystal_density_method 'not measured'
_exptl_crystal_description block
_exptl_crystal_F_000 272
_exptl_crystal_size_max 0.30
_exptl_crystal_size_mid 0.10
_exptl_crystal_size_min 0.10
_refine_diff_density_max 0.219
_refine_diff_density_min -0.358
_refine_ls_extinction_method none
_refine_ls_goodness_of_fit_ref 1.005
_refine_ls_hydrogen_treatment constr
_refine_ls_matrix_type full
_refine_ls_number_constraints 0
_refine_ls_number_parameters 154
_refine_ls_number_reflns 2338
_refine_ls_number_restraints 0
_refine_ls_restrained_S_all 1.005
_refine_ls_R_factor_all 0.0556
_refine_ls_R_factor_gt 0.0467
_refine_ls_shift/su_max 0.000
_refine_ls_shift/su_mean 0.000
_refine_ls_structure_factor_coef Fsqd
_refine_ls_weighting_details 'calc w = 1/[\s^2^(Fo^2^)+(0.1P)^2^+0.077P] where P=(Fo^2^+2Fc^2^)/3'
_refine_ls_weighting_scheme calc
_refine_ls_wR_factor_gt 0.1329
_refine_ls_wR_factor_ref 0.1416
_reflns_number_gt 1975
_reflns_number_total 2338
_reflns_threshold_expression I>2\s(I)
_cod_data_source_file bh2305.cif
_cod_data_source_block I
_cod_original_cell_volume 642.1(2)
_cod_database_code 2227167
_cod_database_fobs_code 2227167

loop_
_symmetry_equiv_pos_as_xyz
'x, y, z'
'-x, -y, -z'

loop_
_atom_site_type_symbol
_atom_site_label
_atom_site_fract_x
_atom_site_fract_y
_atom_site_fract_z
_atom_site_U_iso_or_equiv
_atom_site_adp_type
_atom_site_calc_flag
_atom_site_refinement_flags
_atom_site_occupancy
_atom_site_disorder_assembly
_atom_site_disorder_group
S S 0.31065(8) 0.77835(6) 0.78035(6) 0.0496(2) Uani d . 1 . .
N N1 0.1959(3) 1.0086(2) 0.58090(19) 0.0477(5) Uani d . 1 . .
O O1 0.6194(3) 0.8268(2) 0.89511(19) 0.0668(5) Uani d . 1 . .
C C1 0.7656(4) 0.8233(4) 0.9752(3) 0.0845(10) Uani d . 1 . .
H H1B 0.7815 0.7239 1.0430 0.127 Uiso calc R 1 . .
H H1C 0.7258 0.9029 1.0168 0.127 Uiso calc R 1 . .
H H1D 0.8866 0.8406 0.9190 0.127 Uiso calc R 1 . .
N N2 0.0259(3) 0.7987(2) 0.63197(18) 0.0476(5) Uani d . 1 . .
H H2A -0.0454 0.8511 0.5698 0.057 Uiso calc R 1 . .
O O2 0.6587(4) 1.0667(2) 0.7674(3) 0.1004(8) Uani d . 1 . .
C C2 0.5780(3) 0.9562(3) 0.7965(3) 0.0538(6) Uani d . 1 . .
O O3 0.0857(3) 0.56934(19) 0.79484(18) 0.0637(5) Uani d . 1 . .
C C3 0.4211(3) 0.9438(2) 0.7294(2) 0.0466(5) Uani d . 1 . .
O O4 -0.1471(2) 0.61245(16) 0.65983(15) 0.0486(4) Uani d . 1 . .
C C4 0.3422(3) 1.0503(2) 0.6244(2) 0.0504(6) Uani d . 1 . .
H H4A 0.3845 1.1467 0.5835 0.061 Uiso calc R 1 . .
C C5 0.1664(3) 0.8678(2) 0.6549(2) 0.0413(5) Uani d . 1 . .
C C6 -0.0051(3) 0.6494(2) 0.7045(2) 0.0462(5) Uani d . 1 . .
C C7 -0.2028(3) 0.4528(2) 0.7162(2) 0.0471(5) Uani d . 1 . .
C C8 -0.2827(4) 0.4215(3) 0.8624(2) 0.0627(7) Uani d . 1 . .
H H8A -0.1806 0.4165 0.9126 0.094 Uiso calc R 1 . .
H H8B -0.3338 0.3246 0.8954 0.094 Uiso calc R 1 . .
H H8C -0.3842 0.5035 0.8718 0.094 Uiso calc R 1 . .
C C9 -0.3586(4) 0.4627(3) 0.6324(3) 0.0622(7) Uani d . 1 . .
H H9A -0.3035 0.4830 0.5404 0.093 Uiso calc R 1 . .
H H9B -0.4604 0.5451 0.6403 0.093 Uiso calc R 1 . .
H H9C -0.4107 0.3663 0.6633 0.093 Uiso calc R 1 . .
C C10 -0.0294(4) 0.3355(3) 0.6947(3) 0.0594(6) Uani d . 1 . .
H H10A 0.0673 0.3313 0.7489 0.089 Uiso calc R 1 . .
H H10B 0.0241 0.3657 0.6021 0.089 Uiso calc R 1 . .
H H10C -0.0699 0.2351 0.7197 0.089 Uiso calc R 1 . .

loop_
_atom_site_aniso_label
_atom_site_aniso_U_11
_atom_site_aniso_U_22
_atom_site_aniso_U_33
_atom_site_aniso_U_12
_atom_site_aniso_U_13
_atom_site_aniso_U_23
S 0.0506(4) 0.0442(3) 0.0525(4) -0.0135(2) -0.0243(3) -0.0006(2)
N1 0.0485(10) 0.0378(9) 0.0545(10) -0.0097(8) -0.0187(8) -0.0035(8)
O1 0.0607(11) 0.0730(12) 0.0673(11) -0.0191(9) -0.0341(9) -0.0046(9)
C1 0.0636(17) 0.120(3) 0.081(2) -0.0089(17) -0.0399(16) -0.0318(19)
N2 0.0527(11) 0.0383(9) 0.0512(10) -0.0130(8) -0.0265(9) 0.0002(8)
O2 0.0982(16) 0.0674(13) 0.144(2) -0.0372(12) -0.0668(16) -0.0038(13)
C2 0.0439(12) 0.0543(14) 0.0684(15) -0.0107(10) -0.0157(11) -0.0196(12)
O3 0.0749(11) 0.0483(9) 0.0655(10) -0.0212(8) -0.0409(9) 0.0079(8)
C3 0.0406(11) 0.0447(12) 0.0558(13) -0.0098(9) -0.0144(10) -0.0114(10)
O4 0.0564(9) 0.0403(8) 0.0488(9) -0.0159(7) -0.0232(7) -0.0005(6)
C4 0.0496(12) 0.0383(11) 0.0628(14) -0.0130(9) -0.0154(11) -0.0074(10)
C5 0.0424(11) 0.0377(10) 0.0426(11) -0.0066(8) -0.0124(9) -0.0069(8)
C6 0.0519(12) 0.0406(11) 0.0466(11) -0.0122(9) -0.0198(10) -0.0046(9)
C7 0.0482(12) 0.0409(11) 0.0506(12) -0.0162(9) -0.0134(10) -0.0035(9)
C8 0.0643(15) 0.0627(15) 0.0529(14) -0.0171(12) -0.0054(12) -0.0043(12)
C9 0.0623(15) 0.0575(14) 0.0714(16) -0.0204(12) -0.0261(13) -0.0107(12)
C10 0.0605(14) 0.0496(13) 0.0689(16) -0.0116(11) -0.0141(12) -0.0146(11)

loop_
_atom_type_symbol
_atom_type_description
_atom_type_scat_dispersion_real
_atom_type_scat_dispersion_imag
_atom_type_scat_source
C C 0.0033 0.0016 'International Tables Vol C Tables 4.2.6.8 and 6.1.1.4'
H H 0.0000 0.0000 'International Tables Vol C Tables 4.2.6.8 and 6.1.1.4'
N N 0.0061 0.0033 'International Tables Vol C Tables 4.2.6.8 and 6.1.1.4'
O O 0.0106 0.0060 'International Tables Vol C Tables 4.2.6.8 and 6.1.1.4'
S S 0.1246 0.1234 'International Tables Vol C Tables 4.2.6.8 and 6.1.1.4'

loop_
_geom_angle_atom_site_label_1
_geom_angle_atom_site_label_2
_geom_angle_atom_site_label_3
_geom_angle_site_symmetry_1
_geom_angle_site_symmetry_3
_geom_angle
_geom_angle_publ_flag
C5 S C3 . . 88.29(10) ?
C5 N1 C4 . . 109.33(19) ?
C2 O1 C1 . . 117.7(2) ?
O1 C1 H1B . . 109.5 ?
O1 C1 H1C . . 109.5 ?
H1B C1 H1C . . 109.5 ?
O1 C1 H1D . . 109.5 ?
H1B C1 H1D . . 109.5 ?
H1C C1 H1D . . 109.5 ?
C6 N2 C5 . . 122.54(18) ?
C6 N2 H2A . . 118.7 ?
C5 N2 H2A . . 118.7 ?
O2 C2 O1 . . 123.7(2) ?
O2 C2 C3 . . 125.2(2) ?
O1 C2 C3 . . 111.0(2) ?
C4 C3 C2 . . 128.1(2) ?
C4 C3 S . . 110.13(16) ?
C2 C3 S . . 121.78(17) ?
C6 O4 C7 . . 120.74(16) ?
C3 C4 N1 . . 116.2(2) ?
C3 C4 H4A . . 121.9 ?
N1 C4 H4A . . 121.9 ?
N1 C5 N2 . . 120.82(19) ?
N1 C5 S . . 116.08(16) ?
N2 C5 S . . 123.10(15) ?
O3 C6 O4 . . 127.5(2) ?
O3 C6 N2 . . 122.9(2) ?
O4 C6 N2 . . 109.62(17) ?
O4 C7 C9 . . 102.10(17) ?
O4 C7 C8 . . 109.55(19) ?
C9 C7 C8 . . 111.5(2) ?
O4 C7 C10 . . 109.70(18) ?
C9 C7 C10 . . 111.0(2) ?
C8 C7 C10 . . 112.4(2) ?
C7 C8 H8A . . 109.5 ?
C7 C8 H8B . . 109.5 ?
H8A C8 H8B . . 109.5 ?
C7 C8 H8C . . 109.5 ?
H8A C8 H8C . . 109.5 ?
H8B C8 H8C . . 109.5 ?
C7 C9 H9A . . 109.5 ?
C7 C9 H9B . . 109.5 ?
H9A C9 H9B . . 109.5 ?
C7 C9 H9C . . 109.5 ?
H9A C9 H9C . . 109.5 ?
H9B C9 H9C . . 109.5 ?
C7 C10 H10A . . 109.5 ?
C7 C10 H10B . . 109.5 ?
H10A C10 H10B . . 109.5 ?
C7 C10 H10C . . 109.5 ?
H10A C10 H10C . . 109.5 ?
H10B C10 H10C . . 109.5 ?

loop_
_geom_bond_atom_site_label_1
_geom_bond_atom_site_label_2
_geom_bond_site_symmetry_2
_geom_bond_distance
_geom_bond_publ_flag
S C5 . 1.716(2) ?
S C3 . 1.728(2) ?
N1 C5 . 1.309(3) ?
N1 C4 . 1.372(3) ?
O1 C2 . 1.324(3) ?
O1 C1 . 1.446(3) ?
C1 H1B . 0.9600 ?
C1 H1C . 0.9600 ?
C1 H1D . 0.9600 ?
N2 C6 . 1.373(3) ?
N2 C5 . 1.375(3) ?
N2 H2A . 0.8600 ?
O2 C2 . 1.187(3) ?
C2 C3 . 1.466(3) ?
O3 C6 . 1.205(3) ?
C3 C4 . 1.345(3) ?
O4 C6 . 1.329(3) ?
O4 C7 . 1.494(2) ?
C4 H4A . 0.9300 ?
C7 C9 . 1.512(3) ?
C7 C8 . 1.513(3) ?
C7 C10 . 1.517(3) ?
C8 H8A . 0.9600 ?
C8 H8B . 0.9600 ?
C8 H8C . 0.9600 ?
C9 H9A . 0.9600 ?
C9 H9B . 0.9600 ?
C9 H9C . 0.9600 ?
C10 H10A . 0.9600 ?
C10 H10B . 0.9600 ?
C10 H10C . 0.9600 ?

loop_
_geom_hbond_atom_site_label_D
_geom_hbond_atom_site_label_H
_geom_hbond_atom_site_label_A
_geom_hbond_site_symmetry_A
_geom_hbond_distance_DH
_geom_hbond_distance_HA
_geom_hbond_distance_DA
_geom_hbond_angle_DHA
_geom_hbond_publ_flag
C8 H8A O3 . 0.9600 2.4700 3.030(4) 117.00 yes
C10 H10A O3 . 0.9600 2.4500 3.010(4) 117.00 yes
N2 H2A N1 2_576 0.8600 2.0200 2.879(3) 174.00 yes
C9 H9C O2 1_445 0.9600 2.6000 3.440(4) 146.00 yes
C10 H10C O2 1_445 0.9600 2.5700 3.436(4) 150.00 yes

loop_
_geom_torsion_atom_site_label_1
_geom_torsion_atom_site_label_2
_geom_torsion_atom_site_label_3
_geom_torsion_atom_site_label_4
_geom_torsion_site_symmetry_1
_geom_torsion_site_symmetry_2
_geom_torsion_site_symmetry_3
_geom_torsion_site_symmetry_4
_geom_torsion
_geom_torsion_publ_flag
C1 O1 C2 O2 . . . . 2.8(4) ?
C1 O1 C2 C3 . . . . -177.2(2) ?
O2 C2 C3 C4 . . . . 1.0(5) ?
O1 C2 C3 C4 . . . . -178.9(2) ?
O2 C2 C3 S . . . . -179.3(2) ?
O1 C2 C3 S . . . . 0.7(3) ?
C5 S C3 C4 . . . . -0.09(18) ?
C5 S C3 C2 . . . . -179.8(2) ?
C2 C3 C4 N1 . . . . -180.0(2) ?
S C3 C4 N1 . . . . 0.3(3) ?
C5 N1 C4 C3 . . . . -0.4(3) ?
C4 N1 C5 N2 . . . . 179.8(2) ?
C4 N1 C5 S . . . . 0.3(3) ?
C6 N2 C5 N1 . . . . 177.8(2) ?
C6 N2 C5 S . . . . -2.8(3) ?
C3 S C5 N1 . . . . -0.13(18) ?
C3 S C5 N2 . . . . -179.6(2) ?
C7 O4 C6 O3 . . . . -4.2(4) ?
C7 O4 C6 N2 . . . . 176.44(18) ?
C5 N2 C6 O3 . . . . 1.5(4) ?
C5 N2 C6 O4 . . . . -179.13(19) ?
C6 O4 C7 C9 . . . . -177.3(2) ?
C6 O4 C7 C8 . . . . 64.4(3) ?
C6 O4 C7 C10 . . . . -59.4(3) ?

loop_
_cod_related_entry_id
_cod_related_entry_database
_cod_related_entry_code
1 ChemSpider 24218435
